data_7120498
loop_
_publ_author_name
'Biet, Thomas'
'Cauchy, Thomas'
'Sun, Qinchao'
'Ding, Jie'
'Hauser, Andreas'
'Oulevey, Patric'
'B\"urgi, Thomas'
'Jacquemin, Denis'
'Vanthuyne, Nicolas'
'Crassous, Jeanne'
'Avarvari, Narcis'

_publ_section_title
;
 Triplet state CPL active helicene-dithiolene platinum bipyridine
 complexes
;
_journal_name_full 'Chem. Commun.'
_journal_paper_doi 10.1039/C7CC05198K
_journal_year 2017
_chemical_formula_moiety 'C36 H22 N2 Pt S2'
_chemical_formula_sum 'C36 H22 N2 Pt S2'
_chemical_formula_weight 741.77
_chemical_name_systematic
;
 ?
;
_space_group_IT_number 2
_symmetry_cell_setting triclinic
_symmetry_space_group_name_Hall '-P 1'
_symmetry_space_group_name_H-M 'P -1'
_atom_sites_solution_hydrogens geom
_atom_sites_solution_primary direct
_atom_sites_solution_secondary difmap
_audit_creation_method SHELXL-97
_audit_update_record
;
2017-05-15 deposited with the CCDC.
2017-07-26 downloaded from the CCDC.
;
_cell_angle_alpha 85.164(5)
_cell_angle_beta 77.659(5)
_cell_angle_gamma 88.955(4)
_cell_formula_units_Z 2
_cell_length_a 9.7082(5)
_cell_length_b 10.5020(6)
_cell_length_c 13.5980(9)
_cell_measurement_reflns_used 4421
_cell_measurement_temperature 293(2)
_cell_measurement_theta_max 25.80
_cell_measurement_theta_min 1.54
_cell_volume 1349.53(14)
_computing_cell_refinement 'Dirax/1sq (Duisenberg & Schreurs, 1989-2000)'
_computing_data_collection KappaCCD
_computing_data_reduction 'Denzo and Scalepak'
_computing_structure_refinement 'SHELXL-97 (Sheldrick, 1997)'
_computing_structure_solution 'SHELXL-97 (Sheldrick, 1990)'
_diffrn_ambient_temperature 293(2)
_diffrn_measured_fraction_theta_full 0.994
_diffrn_measured_fraction_theta_max 0.994
_diffrn_measurement_device_type area_detector
_diffrn_measurement_method CCD
_diffrn_radiation_monochromator graphite
_diffrn_radiation_source 'fine-focus sealed tube'
_diffrn_radiation_type MoK\a
_diffrn_radiation_wavelength 0.71073
_diffrn_reflns_av_R_equivalents 0.0828
_diffrn_reflns_av_sigmaI/netI 0.0833
_diffrn_reflns_limit_h_max 11
_diffrn_reflns_limit_h_min -11
_diffrn_reflns_limit_k_max 12
_diffrn_reflns_limit_k_min -12
_diffrn_reflns_limit_l_max 16
_diffrn_reflns_limit_l_min -16
_diffrn_reflns_number 21885
_diffrn_reflns_theta_full 25.80
_diffrn_reflns_theta_max 25.80
_diffrn_reflns_theta_min 1.54
_exptl_absorpt_coefficient_mu 5.384
_exptl_absorpt_correction_T_max 0.7453
_exptl_absorpt_correction_T_min 0.5738
_exptl_absorpt_correction_type multi-scan
_exptl_absorpt_process_details sadabs
_exptl_crystal_colour red
_exptl_crystal_density_diffrn 1.825
_exptl_crystal_density_meas ?
_exptl_crystal_density_method 'not measured'
_exptl_crystal_description prism
_exptl_crystal_F_000 724
_exptl_crystal_size_max 0.3
_exptl_crystal_size_mid 0.1
_exptl_crystal_size_min 0.05
_refine_diff_density_max 0.768
_refine_diff_density_min -0.701
_refine_diff_density_rms 0.142
_refine_ls_extinction_method none
_refine_ls_goodness_of_fit_ref 1.072
_refine_ls_hydrogen_treatment mixed
_refine_ls_matrix_type full
_refine_ls_number_parameters 370
_refine_ls_number_reflns 5163
_refine_ls_number_restraints 0
_refine_ls_restrained_S_all 1.072
_refine_ls_R_factor_all 0.0871
_refine_ls_R_factor_gt 0.0461
_refine_ls_shift/su_max 0.001
_refine_ls_shift/su_mean 0.000
_refine_ls_structure_factor_coef Fsqd
_refine_ls_weighting_details 'calc w=1/[\s^2^(Fo^2^)+(0.0179P)^2^+1.9585P] where P=(Fo^2^+2Fc^2^)/3'
_refine_ls_weighting_scheme calc
_refine_ls_wR_factor_gt 0.0699
_refine_ls_wR_factor_ref 0.0818
_reflns_number_gt 3663
_reflns_number_total 5163
_reflns_threshold_expression >2sigma(I)
_cod_data_source_file c7cc05198k2.cif
_cod_data_source_block (rac)-2b
_cod_depositor_comments
;
The following automatic conversions were performed:

'_exptl_crystal_density_meas' value 'not measured' was changed to '?'
- the value is perceived as not measured.

Automatic conversion script
Id: cif_fix_values 4973 2017-02-22 13:04:09Z antanas 
;
_cod_original_sg_symbol_H-M P-1
_cod_database_code 7120498

loop_
_symmetry_equiv_pos_as_xyz
'x, y, z'
'-x, -y, -z'

loop_
_atom_site_label
_atom_site_type_symbol
_atom_site_fract_x
_atom_site_fract_y
_atom_site_fract_z
_atom_site_U_iso_or_equiv
_atom_site_adp_type
_atom_site_occupancy
_atom_site_symmetry_multiplicity
_atom_site_calc_flag
_atom_site_refinement_flags
Pt1 Pt 1.41929(3) -0.48426(3) 0.25248(2) 0.04320(11) Uani 1 1 d .
S1 S 1.2570(2) -0.34682(19) 0.32812(15) 0.0525(5) Uani 1 1 d .
S2 S 1.2722(2) -0.52681(19) 0.15180(15) 0.0569(6) Uani 1 1 d .
N1 N 1.5657(6) -0.4580(5) 0.3386(4) 0.0442(15) Uani 1 1 d .
N2 N 1.5798(6) -0.5998(6) 0.1876(5) 0.0463(15) Uani 1 1 d .
C1 C 1.1279(7) -0.3337(6) 0.2555(5) 0.0389(16) Uani 1 1 d .
C2 C 1.0206(6) -0.2467(6) 0.2725(5) 0.0385(16) Uani 1 1 d .
H2 H 1.0181 -0.1925 0.3235 0.046 Uiso 1 1 calc R
C3 C 0.9142(7) -0.2351(6) 0.2168(5) 0.0363(15) Uani 1 1 d .
C4 C 0.7988(7) -0.1442(6) 0.2346(5) 0.0403(16) Uani 1 1 d .
C5 C 0.7956(7) -0.0355(7) 0.2943(5) 0.0454(18) Uani 1 1 d .
C6 C 0.9174(7) 0.0326(6) 0.3086(5) 0.0429(17) Uani 1 1 d .
C7 C 1.0516(7) 0.0442(6) 0.2344(5) 0.0412(17) Uani 1 1 d .
C8 C 1.0696(7) 0.0092(6) 0.1354(5) 0.0427(17) Uani 1 1 d .
H8 H 0.9941 -0.0268 0.1155 0.051 Uiso 1 1 calc R
C9 C 1.1956(8) 0.0265(7) 0.0664(6) 0.0504(19) Uani 1 1 d .
H9 H 1.2032 0.0041 0.0008 0.060 Uiso 1 1 calc R
C10 C 1.3118(8) 0.0774(7) 0.0945(7) 0.062(2) Uani 1 1 d .
H10 H 1.3990 0.0823 0.0499 0.075 Uiso 1 1 calc R
C11 C 1.2956(8) 0.1196(8) 0.1874(7) 0.062(2) Uani 1 1 d .
H11 H 1.3719 0.1579 0.2045 0.075 Uiso 1 1 calc R
C12 C 1.1671(8) 0.1074(7) 0.2596(6) 0.054(2) Uani 1 1 d .
C13 C 1.1484(10) 0.1614(8) 0.3539(7) 0.070(2) Uani 1 1 d .
H13 H 1.2256 0.1958 0.3727 0.084 Uiso 1 1 calc R
C14 C 1.0213(11) 0.1637(8) 0.4162(7) 0.074(3) Uani 1 1 d .
H14 H 1.0107 0.2043 0.4756 0.089 Uiso 1 1 calc R
C15 C 0.9015(9) 0.1048(7) 0.3931(6) 0.056(2) Uani 1 1 d .
C16 C 0.7647(9) 0.1273(8) 0.4520(6) 0.064(2) Uani 1 1 d .
H16 H 0.7547 0.1686 0.5109 0.077 Uiso 1 1 calc R
C17 C 0.6509(10) 0.0888(8) 0.4223(6) 0.071(3) Uani 1 1 d .
H17 H 0.5625 0.1164 0.4546 0.086 Uiso 1 1 calc R
C18 C 0.6604(8) 0.0077(7) 0.3435(6) 0.053(2) Uani 1 1 d .
C19 C 0.5388(8) -0.0296(8) 0.3126(7) 0.065(2) Uani 1 1 d .
H19 H 0.4511 0.0008 0.3438 0.078 Uiso 1 1 calc R
C20 C 0.5475(8) -0.1096(8) 0.2376(7) 0.064(2) Uani 1 1 d .
H20 H 0.4682 -0.1249 0.2122 0.077 Uiso 1 1 calc R
C21 C 0.6773(7) -0.1694(7) 0.1984(5) 0.0427(17) Uani 1 1 d .
C22 C 0.6813(7) -0.2618(7) 0.1262(5) 0.0516(19) Uani 1 1 d .
H22 H 0.6027 -0.2732 0.0991 0.062 Uiso 1 1 calc R
C23 C 0.7981(8) -0.3323(7) 0.0973(5) 0.0500(19) Uani 1 1 d .
H23 H 0.8025 -0.3858 0.0456 0.060 Uiso 1 1 calc R
C24 C 0.9148(7) -0.3261(6) 0.1445(5) 0.0400(16) Uani 1 1 d .
C25 C 1.0250(7) -0.4143(6) 0.1265(5) 0.0442(18) Uani 1 1 d .
H25 H 1.0260 -0.4716 0.0778 0.053 Uiso 1 1 calc R
C26 C 1.1327(7) -0.4193(6) 0.1789(5) 0.0398(16) Uani 1 1 d .
C27 C 1.5546(8) -0.3781(8) 0.4103(6) 0.058(2) Uani 1 1 d .
H27 H 1.4738 -0.3282 0.4240 0.069 Uiso 1 1 calc R
C28 C 1.6556(9) -0.3649(8) 0.4656(6) 0.064(2) Uani 1 1 d .
H28 H 1.6431 -0.3077 0.5154 0.077 Uiso 1 1 calc R
C29 C 1.7751(9) -0.4376(9) 0.4461(6) 0.069(2) Uani 1 1 d .
H29 H 1.8446 -0.4316 0.4831 0.082 Uiso 1 1 calc R
C30 C 1.7910(9) -0.5203(8) 0.3702(7) 0.064(2) Uani 1 1 d .
H30 H 1.8715 -0.5705 0.3557 0.077 Uiso 1 1 calc R
C31 C 1.6862(8) -0.5275(7) 0.3165(6) 0.053(2) Uani 1 1 d .
C32 C 1.6932(8) -0.6077(7) 0.2327(6) 0.052(2) Uani 1 1 d .
C33 C 1.8097(9) -0.6793(8) 0.1924(7) 0.066(2) Uani 1 1 d .
H33 H 1.8869 -0.6846 0.2229 0.079 Uiso 1 1 calc R
C34 C 1.8120(9) -0.7426(8) 0.1076(7) 0.073(3) Uani 1 1 d .
H34 H 1.8895 -0.7924 0.0819 0.088 Uiso 1 1 calc R
C35 C 1.6992(9) -0.7321(7) 0.0610(7) 0.067(2) Uani 1 1 d .
H35 H 1.6997 -0.7728 0.0028 0.080 Uiso 1 1 calc R
C36 C 1.5851(8) -0.6591(7) 0.1033(6) 0.058(2) Uani 1 1 d .
H36 H 1.5088 -0.6508 0.0719 0.070 Uiso 1 1 calc R

loop_
_atom_site_aniso_label
_atom_site_aniso_U_11
_atom_site_aniso_U_22
_atom_site_aniso_U_33
_atom_site_aniso_U_23
_atom_site_aniso_U_13
_atom_site_aniso_U_12
Pt1 0.04829(18) 0.03982(17) 0.04433(18) -0.00903(12) -0.01448(12) 0.00549(11)
S1 0.0581(12) 0.0594(13) 0.0491(12) -0.0242(10) -0.0252(9) 0.0171(10)
S2 0.0628(13) 0.0580(13) 0.0606(14) -0.0321(11) -0.0277(10) 0.0166(10)
N1 0.056(4) 0.038(4) 0.040(4) -0.003(3) -0.013(3) -0.004(3)
N2 0.049(4) 0.043(4) 0.047(4) -0.006(3) -0.011(3) 0.008(3)
C1 0.039(4) 0.038(4) 0.040(4) -0.007(3) -0.008(3) -0.005(3)
C2 0.042(4) 0.045(4) 0.030(4) -0.008(3) -0.008(3) 0.000(3)
C3 0.049(4) 0.031(4) 0.030(4) -0.003(3) -0.011(3) -0.003(3)
C4 0.040(4) 0.044(4) 0.035(4) 0.006(3) -0.008(3) -0.004(3)
C5 0.057(5) 0.039(4) 0.039(4) 0.000(3) -0.008(3) 0.005(3)
C6 0.054(5) 0.038(4) 0.038(4) -0.011(3) -0.010(3) 0.008(3)
C7 0.057(5) 0.028(4) 0.044(4) -0.006(3) -0.022(4) 0.008(3)
C8 0.050(4) 0.039(4) 0.039(4) 0.004(3) -0.014(4) 0.000(3)
C9 0.055(5) 0.050(5) 0.047(5) -0.005(4) -0.013(4) 0.004(4)
C10 0.052(5) 0.056(5) 0.075(6) 0.003(5) -0.009(4) 0.002(4)
C11 0.051(5) 0.056(5) 0.086(7) -0.002(5) -0.030(5) -0.009(4)
C12 0.058(5) 0.043(5) 0.069(6) -0.006(4) -0.031(4) 0.001(4)
C13 0.088(7) 0.065(6) 0.067(6) -0.023(5) -0.035(5) -0.005(5)
C14 0.110(8) 0.060(6) 0.060(6) -0.028(5) -0.026(6) 0.007(5)
C15 0.080(6) 0.038(5) 0.048(5) -0.002(4) -0.009(4) 0.008(4)
C16 0.080(6) 0.059(6) 0.050(5) -0.019(4) -0.004(5) 0.012(4)
C17 0.071(6) 0.077(6) 0.057(6) -0.012(5) 0.008(5) 0.024(5)
C18 0.059(5) 0.048(5) 0.048(5) -0.001(4) -0.003(4) 0.006(4)
C19 0.044(5) 0.081(7) 0.065(6) 0.000(5) -0.002(4) 0.015(4)
C20 0.042(5) 0.076(6) 0.070(6) 0.014(5) -0.012(4) 0.007(4)
C21 0.042(4) 0.044(4) 0.043(4) 0.006(4) -0.015(3) -0.003(3)
C22 0.046(5) 0.061(5) 0.049(5) 0.016(4) -0.019(4) -0.012(4)
C23 0.060(5) 0.053(5) 0.043(4) -0.007(4) -0.023(4) -0.009(4)
C24 0.039(4) 0.045(4) 0.037(4) 0.003(3) -0.011(3) -0.005(3)
C25 0.050(4) 0.044(4) 0.044(4) -0.019(3) -0.016(3) -0.006(3)
C26 0.050(4) 0.038(4) 0.032(4) -0.005(3) -0.010(3) -0.004(3)
C27 0.060(5) 0.065(6) 0.052(5) -0.007(4) -0.021(4) 0.004(4)
C28 0.073(6) 0.076(6) 0.053(5) -0.013(4) -0.033(4) -0.003(5)
C29 0.071(6) 0.081(7) 0.064(6) 0.010(5) -0.039(5) -0.018(5)
C30 0.064(6) 0.059(6) 0.073(6) 0.012(5) -0.031(5) 0.000(4)
C31 0.046(5) 0.051(5) 0.060(5) 0.006(4) -0.012(4) -0.001(4)
C32 0.054(5) 0.040(5) 0.057(5) 0.013(4) -0.010(4) 0.011(4)
C33 0.069(6) 0.050(5) 0.081(7) 0.000(5) -0.025(5) 0.010(4)
C34 0.072(6) 0.057(6) 0.086(7) -0.006(5) -0.010(5) 0.022(5)
C35 0.079(6) 0.048(5) 0.072(6) -0.019(4) -0.008(5) 0.015(4)
C36 0.062(5) 0.048(5) 0.063(6) -0.010(4) -0.010(4) 0.002(4)

loop_
_atom_type_symbol
_atom_type_description
_atom_type_scat_dispersion_real
_atom_type_scat_dispersion_imag
_atom_type_scat_source
C C 0.0033 0.0016 'International Tables Vol C Tables 4.2.6.8 and 6.1.1.4'
H H 0.0000 0.0000 'International Tables Vol C Tables 4.2.6.8 and 6.1.1.4'
N N 0.0061 0.0033 'International Tables Vol C Tables 4.2.6.8 and 6.1.1.4'
S S 0.1246 0.1234 'International Tables Vol C Tables 4.2.6.8 and 6.1.1.4'
Pt Pt -1.7033 8.3905 'International Tables Vol C Tables 4.2.6.8 and 6.1.1.4'

loop_
_geom_angle_atom_site_label_1
_geom_angle_atom_site_label_2
_geom_angle_atom_site_label_3
_geom_angle
N2 Pt1 N1 79.0(2)
N2 Pt1 S2 95.83(18)
N1 Pt1 S2 174.81(17)
N2 Pt1 S1 174.96(19)
N1 Pt1 S1 96.45(17)
S2 Pt1 S1 88.72(7)
C1 S1 Pt1 105.7(2)
C26 S2 Pt1 105.4(2)
C27 N1 C31 117.8(6)
C27 N1 Pt1 126.3(5)
C31 N1 Pt1 115.8(5)
C36 N2 C32 119.2(6)
C36 N2 Pt1 125.6(5)
C32 N2 Pt1 115.1(5)
C2 C1 C26 119.4(6)
C2 C1 S1 121.9(5)
C26 C1 S1 118.7(5)
C1 C2 C3 123.3(6)
C2 C3 C24 116.9(6)
C2 C3 C4 124.0(6)
C24 C3 C4 118.8(6)
C21 C4 C3 117.6(6)
C21 C4 C5 117.9(6)
C3 C4 C5 124.3(6)
C18 C5 C6 117.1(6)
C18 C5 C4 117.0(6)
C6 C5 C4 125.9(6)
C15 C6 C5 118.2(6)
C15 C6 C7 117.4(6)
C5 C6 C7 124.0(6)
C8 C7 C12 117.1(7)
C8 C7 C6 123.6(6)
C12 C7 C6 118.9(6)
C9 C8 C7 122.0(7)
C8 C9 C10 120.4(7)
C11 C10 C9 119.0(7)
C10 C11 C12 122.4(7)
C11 C12 C13 121.6(7)
C11 C12 C7 118.7(7)
C13 C12 C7 119.6(7)
C14 C13 C12 121.1(8)
C13 C14 C15 121.2(8)
C6 C15 C16 120.1(8)
C6 C15 C14 120.4(7)
C16 C15 C14 119.3(7)
C17 C16 C15 119.8(8)
C16 C17 C18 122.1(7)
C19 C18 C17 120.9(7)
C19 C18 C5 119.9(7)
C17 C18 C5 119.1(7)
C20 C19 C18 121.0(7)
C19 C20 C21 120.0(7)
C4 C21 C20 120.4(7)
C4 C21 C22 120.4(6)
C20 C21 C22 119.1(7)
C23 C22 C21 120.5(6)
C22 C23 C24 121.0(7)
C25 C24 C23 120.7(6)
C25 C24 C3 119.6(6)
C23 C24 C3 119.6(6)
C26 C25 C24 122.1(6)
C25 C26 C1 118.4(6)
C25 C26 S2 121.1(5)
C1 C26 S2 120.5(5)
N1 C27 C28 123.8(7)
C29 C28 C27 118.7(8)
C28 C29 C30 119.0(7)
C31 C30 C29 119.4(8)
N1 C31 C30 121.3(7)
N1 C31 C32 114.3(6)
C30 C31 C32 124.4(7)
N2 C32 C33 119.7(7)
N2 C32 C31 115.7(6)
C33 C32 C31 124.3(7)
C34 C33 C32 120.5(8)
C33 C34 C35 119.7(7)
C34 C35 C36 118.0(8)
N2 C36 C35 122.8(8)

loop_
_geom_bond_atom_site_label_1
_geom_bond_atom_site_label_2
_geom_bond_distance
Pt1 N2 2.050(5)
Pt1 N1 2.061(6)
Pt1 S2 2.2527(19)
Pt1 S1 2.2579(18)
S1 C1 1.751(7)
S2 C26 1.745(7)
N1 C27 1.326(9)
N1 C31 1.359(9)
N2 C36 1.341(9)
N2 C32 1.367(9)
C1 C2 1.368(8)
C1 C26 1.425(8)
C2 C3 1.403(8)
C3 C24 1.427(9)
C3 C4 1.452(9)
C4 C21 1.409(9)
C4 C5 1.452(9)
C5 C18 1.425(9)
C5 C6 1.450(10)
C6 C15 1.408(9)
C6 C7 1.468(9)
C7 C8 1.400(9)
C7 C12 1.430(9)
C8 C9 1.378(9)
C9 C10 1.394(10)
C10 C11 1.351(11)
C11 C12 1.414(11)
C12 C13 1.421(10)
C13 C14 1.341(11)
C14 C15 1.431(11)
C15 C16 1.424(10)
C16 C17 1.334(11)
C17 C18 1.411(11)
C18 C19 1.408(11)
C19 C20 1.362(11)
C20 C21 1.417(9)
C21 C22 1.431(10)
C22 C23 1.348(9)
C23 C24 1.421(9)
C24 C25 1.398(9)
C25 C26 1.384(9)
C27 C28 1.373(10)
C28 C29 1.366(11)
C29 C30 1.386(11)
C30 C31 1.380(10)
C31 C32 1.463(10)
C32 C33 1.385(10)
C33 C34 1.375(11)
C34 C35 1.376(11)
C35 C36 1.385(10)
